data_4512897
loop_
_publ_author_name
'Hu, Jin-Song'
'Huang, Xin-Hua'
'Pan, Cheng-Ling'
'Zhang, Lei'

_publ_section_title
;
 Photochemical and Magnetic Properties of Seven New Metal--Organic
 Frameworks Constructed by Flexible Tetrapyridines and V-Shaped
 Polycarboxylate Acids
;
_journal_issue 5
_journal_name_full 'Crystal Growth &amp; Design'
_journal_page_first 2272
_journal_paper_doi 10.1021/acs.cgd.5b00067
_journal_volume 15
_journal_year 2015
_chemical_formula_sum 'C53 H44 N4 Ni2 O16'
_chemical_formula_weight 1110.34
_chemical_name_systematic
; 
 ? 
;
_space_group_IT_number 15
_symmetry_cell_setting monoclinic
_symmetry_space_group_name_Hall '-C 2yc'
_symmetry_space_group_name_H-M 'C 1 2/c 1'
_atom_sites_solution_hydrogens geom
_atom_sites_solution_primary direct
_atom_sites_solution_secondary difmap
_audit_creation_method SHELXL-97
_cell_angle_alpha 90.00
_cell_angle_beta 95.291(5)
_cell_angle_gamma 90.00
_cell_formula_units_Z 8
_cell_length_a 46.352(13)
_cell_length_b 10.619(3)
_cell_length_c 23.508(7)
_cell_measurement_temperature 100(2)
_cell_volume 11522(6)
_computing_structure_refinement 'SHELXL-97 (Sheldrick, 1997)'
_computing_structure_solution 'SHELXS-97 (Sheldrick, 1990)'
_diffrn_ambient_temperature 100(2)
_diffrn_measured_fraction_theta_full 0.995
_diffrn_measured_fraction_theta_max 0.995
_diffrn_radiation_monochromator graphite
_diffrn_radiation_source 'fine-focus sealed tube'
_diffrn_radiation_type MoK\a
_diffrn_radiation_wavelength 0.71073
_diffrn_reflns_av_R_equivalents 0.0000
_diffrn_reflns_av_sigmaI/netI 0.0972
_diffrn_reflns_limit_h_max 54
_diffrn_reflns_limit_h_min -55
_diffrn_reflns_limit_k_max 12
_diffrn_reflns_limit_k_min 0
_diffrn_reflns_limit_l_max 28
_diffrn_reflns_limit_l_min 0
_diffrn_reflns_number 10202
_diffrn_reflns_theta_full 25.10
_diffrn_reflns_theta_max 25.10
_diffrn_reflns_theta_min 0.88
_exptl_absorpt_coefficient_mu 0.720
_exptl_absorpt_correction_T_max 0.8693
_exptl_absorpt_correction_T_min 0.8576
_exptl_absorpt_correction_type multi-scan
_exptl_absorpt_process_details sadabs
_exptl_crystal_colour black
_exptl_crystal_density_diffrn 1.280
_exptl_crystal_density_method 'not measured'
_exptl_crystal_description block
_exptl_crystal_F_000 4592
_exptl_crystal_size_max 0.22
_exptl_crystal_size_mid 0.21
_exptl_crystal_size_min 0.20
_platon_squeeze_details
;
;
_refine_diff_density_max 0.381
_refine_diff_density_min -0.463
_refine_diff_density_rms 0.077
_refine_ls_extinction_method none
_refine_ls_goodness_of_fit_ref 1.077
_refine_ls_hydrogen_treatment mixed
_refine_ls_matrix_type full
_refine_ls_number_parameters 694
_refine_ls_number_reflns 10202
_refine_ls_number_restraints 79
_refine_ls_restrained_S_all 1.079
_refine_ls_R_factor_all 0.0894
_refine_ls_R_factor_gt 0.0512
_refine_ls_shift/su_max 0.001
_refine_ls_shift/su_mean 0.000
_refine_ls_structure_factor_coef Fsqd
_refine_ls_weighting_details 'calc w=1/[\s^2^(Fo^2^)+(0.0336P)^2^+0.0000P] where P=(Fo^2^+2Fc^2^)/3'
_refine_ls_weighting_scheme calc
_refine_ls_wR_factor_gt 0.1025
_refine_ls_wR_factor_ref 0.1095
_reflns_number_gt 6332
_reflns_number_total 10202
_reflns_threshold_expression >2sigma(I)
_cod_data_source_file cg5b00067_si_002.cif
_cod_data_source_block 3
_cod_depositor_comments 'Adding full bibliography for 4512895--4512901.cif.'
_cod_original_sg_symbol_H-M C2/c
_cod_database_code 4512897

loop_
_symmetry_equiv_pos_as_xyz
'x, y, z'
'-x, y, -z+1/2'
'x+1/2, y+1/2, z'
'-x+1/2, y+1/2, -z+1/2'
'-x, -y, -z'
'x, -y, z-1/2'
'-x+1/2, -y+1/2, -z'
'x+1/2, -y+1/2, z-1/2'

loop_
_atom_site_label
_atom_site_type_symbol
_atom_site_fract_x
_atom_site_fract_y
_atom_site_fract_z
_atom_site_U_iso_or_equiv
_atom_site_adp_type
_atom_site_occupancy
_atom_site_symmetry_multiplicity
_atom_site_calc_flag
_atom_site_refinement_flags
_atom_site_disorder_assembly
_atom_site_disorder_group
Ni1 Ni 0.007789(9) 0.33040(5) -0.92946(2) 0.02016(13) Uani 1 1 d . . .
Ni2 Ni 0.215056(9) -0.34732(5) -0.92629(2) 0.02140(14) Uani 1 1 d . . .
C1 C 0.47107(8) -0.0382(4) -0.84686(16) 0.0241(9) Uani 1 1 d . . .
C2 C 0.44159(7) -0.0386(3) -0.82431(16) 0.0215(9) Uani 1 1 d . . .
C3 C 0.41974(8) -0.1124(4) -0.85212(17) 0.0259(10) Uani 1 1 d . . .
H3A H 0.4236 -0.1587 -0.8852 0.031 Uiso 1 1 calc RU . .
C4 C 0.39276(8) -0.1191(4) -0.83251(17) 0.0259(10) Uani 1 1 d . . .
H4A H 0.3779 -0.1676 -0.8525 0.031 Uiso 1 1 calc RU . .
C5 C 0.38752(8) -0.0549(4) -0.78345(17) 0.0242(9) Uani 1 1 d . . .
C6 C 0.40886(7) 0.0204(3) -0.75535(17) 0.0258(10) Uani 1 1 d . . .
H6A H 0.4051 0.0650 -0.7218 0.031 Uiso 1 1 calc RU . .
C7 C 0.43566(8) 0.0300(3) -0.77683(17) 0.0241(9) Uani 1 1 d . . .
H7A H 0.4500 0.0840 -0.7588 0.029 Uiso 1 1 calc RU . .
C8 C 0.33754(8) -0.1184(4) -0.78975(17) 0.0295(10) Uani 1 1 d . . .
C9 C 0.32829(9) -0.2358(4) -0.77588(18) 0.0381(12) Uani 1 1 d . . .
H9A H 0.3386 -0.2831 -0.7463 0.046 Uiso 1 1 calc RU . .
C10 C 0.30365(8) -0.2847(4) -0.80555(17) 0.0321(11) Uani 1 1 d . . .
H10A H 0.2970 -0.3658 -0.7959 0.038 Uiso 1 1 calc RU . .
C11 C 0.28872(8) -0.2175(4) -0.84874(17) 0.0255(10) Uani 1 1 d . . .
C12 C 0.29835(8) -0.0973(4) -0.86183(18) 0.0354(11) Uani 1 1 d . . .
H12A H 0.2879 -0.0493 -0.8909 0.042 Uiso 1 1 calc RU . .
C13 C 0.32312(8) -0.0475(4) -0.83268(18) 0.0378(12) Uani 1 1 d . . .
H13A H 0.3300 0.0334 -0.8420 0.045 Uiso 1 1 calc RU . .
C14 C 0.26182(8) -0.2712(4) -0.87993(17) 0.0235(9) Uani 1 1 d . . .
C15 C 0.18969(10) -0.6037(4) -0.9499(2) 0.0433(13) Uani 1 1 d D . .
C16 C 0.17147(9) -0.7081(4) -0.93088(18) 0.0379(12) Uani 1 1 d . N .
C17 C 0.17319(10) -0.8287(4) -0.95441(19) 0.0481(13) Uani 1 1 d . . .
H17A H 0.1856 -0.8431 -0.9838 0.058 Uiso 1 1 calc RU N .
C18 C 0.15726(10) -0.9259(4) -0.9357(2) 0.0462(13) Uani 1 1 d . N .
H18A H 0.1591 -1.0080 -0.9510 0.055 Uiso 1 1 calc RU . .
C19 C 0.13869(8) -0.9047(4) -0.89466(18) 0.0334(11) Uani 1 1 d . . .
C20 C 0.13562(8) -0.7874(4) -0.87120(18) 0.0336(11) Uani 1 1 d . N .
H20A H 0.1224 -0.7735 -0.8433 0.040 Uiso 1 1 calc RU . .
C21 C 0.15263(8) -0.6886(4) -0.88972(17) 0.0321(11) Uani 1 1 d . . .
H21A H 0.1511 -0.6071 -0.8736 0.039 Uiso 1 1 calc RU N .
C22 C 0.10377(8) -1.0667(4) -0.91099(16) 0.0250(10) Uani 1 1 d . . .
C23 C 0.09011(8) -1.0084(4) -0.95780(17) 0.0294(10) Uani 1 1 d . N .
H23A H 0.0957 -0.9259 -0.9679 0.035 Uiso 1 1 calc RU . .
C24 C 0.06825(8) -1.0700(4) -0.99020(16) 0.0273(10) Uani 1 1 d . . .
H24A H 0.0584 -1.0291 -1.0223 0.033 Uiso 1 1 calc RU N .
C25 C 0.06041(7) -1.1920(3) -0.97615(16) 0.0219(9) Uani 1 1 d . N .
C26 C 0.07544(7) -1.2511(4) -0.93033(17) 0.0249(10) Uani 1 1 d . . .
H26A H 0.0708 -1.3355 -0.9213 0.030 Uiso 1 1 calc RU N .
C27 C 0.09711(8) -1.1896(4) -0.89755(17) 0.0282(10) Uani 1 1 d . N .
H27A H 0.1074 -1.2309 -0.8661 0.034 Uiso 1 1 calc RU . .
C28 C 0.03480(8) -1.2497(4) -1.00984(16) 0.0223(9) Uani 1 1 d . . .
C29 C 0.11250(7) -0.0644(3) -0.67674(16) 0.0192(8) Uani 1 1 d . Q .
C30 C 0.13613(7) -0.0191(4) -0.63223(16) 0.0236(9) Uani 1 1 d . . .
H30A H 0.1426 -0.0899 -0.6067 0.028 Uiso 1 1 calc RU A 1
H30B H 0.1530 0.0104 -0.6515 0.028 Uiso 1 1 calc RU A 1
C31 C 0.14602(8) 0.1366(3) -0.56148(16) 0.0213(9) Uani 1 1 d . . .
C32 C 0.13714(8) 0.2335(4) -0.52808(17) 0.0273(10) Uani 1 1 d . Q .
H32A H 0.1174 0.2585 -0.5310 0.033 Uiso 1 1 calc RU . .
C33 C 0.15697(8) 0.2932(4) -0.49070(16) 0.0261(10) Uani 1 1 d . . .
H33A H 0.1505 0.3600 -0.4682 0.031 Uiso 1 1 calc RU B 1
C34 C 0.19322(8) 0.1674(4) -0.51669(16) 0.0258(9) Uani 1 1 d . . .
H34A H 0.2131 0.1437 -0.5129 0.031 Uiso 1 1 calc RU C 1
C35 C 0.17503(7) 0.1021(3) -0.55493(16) 0.0226(9) Uani 1 1 d . Q .
H35A H 0.1820 0.0349 -0.5765 0.027 Uiso 1 1 calc RU . .
C36 C 0.08637(8) -0.1191(4) -0.65035(16) 0.0269(10) Uani 1 1 d . . .
H36A H 0.0757 -0.0507 -0.6328 0.032 Uiso 1 1 calc RU D 1
H36B H 0.0731 -0.1592 -0.6805 0.032 Uiso 1 1 calc RU D 1
C37 C 0.07494(8) -0.2432(4) -0.57294(17) 0.0257(10) Uani 1 1 d . . .
C38 C 0.04625(8) -0.2091(4) -0.58190(17) 0.0305(10) Uani 1 1 d . Q .
H38A H 0.0392 -0.1648 -0.6154 0.037 Uiso 1 1 calc RU . .
C39 C 0.02791(8) -0.2408(4) -0.54100(18) 0.0333(11) Uani 1 1 d . . .
H39A H 0.0082 -0.2157 -0.5473 0.040 Uiso 1 1 calc RU E 1
C40 C 0.06359(8) -0.3409(4) -0.48698(17) 0.0324(10) Uani 1 1 d . . .
H40A H 0.0697 -0.3892 -0.4540 0.039 Uiso 1 1 calc RU F 1
C41 C 0.08368(9) -0.3141(4) -0.52438(18) 0.0345(11) Uani 1 1 d . Q .
H41A H 0.1031 -0.3431 -0.5175 0.041 Uiso 1 1 calc RU . .
C42 C 0.12644(7) -0.1634(4) -0.71223(16) 0.0245(9) Uani 1 1 d . . .
H42A H 0.1349 -0.2321 -0.6876 0.029 Uiso 1 1 calc RU G 1
H42B H 0.1120 -0.1998 -0.7413 0.029 Uiso 1 1 calc RU G 1
C43 C 0.16394(8) -0.1591(4) -0.77649(16) 0.0274(9) Uani 1 1 d . . .
C44 C 0.16231(8) -0.2879(4) -0.78595(17) 0.0305(10) Uani 1 1 d . N .
H44A H 0.1506 -0.3401 -0.7646 0.037 Uiso 1 1 calc RU . .
C45 C 0.17808(8) -0.3373(4) -0.82699(17) 0.0300(9) Uani 1 1 d U . .
H45A H 0.1769 -0.4256 -0.8334 0.036 Uiso 1 1 calc RU H 1
C46 C 0.19715(8) -0.1476(4) -0.84705(18) 0.0355(10) Uani 1 1 d U . .
H46A H 0.2096 -0.0979 -0.8680 0.043 Uiso 1 1 calc RU I 1
C47 C 0.18256(9) -0.0882(4) -0.80688(19) 0.0368(11) Uani 1 1 d . N .
H47A H 0.1851 -0.0006 -0.7998 0.044 Uiso 1 1 calc RU . .
C48 C 0.10087(8) 0.0461(4) -0.71392(16) 0.0263(10) Uani 1 1 d . . .
H48A H 0.0905 0.1064 -0.6910 0.032 Uiso 1 1 calc RU J 1
H48B H 0.1170 0.0909 -0.7300 0.032 Uiso 1 1 calc RU J 1
C49 C 0.06621(8) 0.0749(4) -0.79374(16) 0.0240(9) Uani 1 1 d . . .
C50 C 0.06615(8) 0.2046(4) -0.78865(17) 0.0273(10) Uani 1 1 d . M .
H50A H 0.0776 0.2448 -0.7583 0.033 Uiso 1 1 calc RU . .
C51 C 0.04933(8) 0.2745(4) -0.82807(17) 0.0287(10) Uani 1 1 d . . .
H51A H 0.0493 0.3634 -0.8238 0.034 Uiso 1 1 calc RU K 1
C52 C 0.03339(8) 0.1001(4) -0.87658(17) 0.0296(10) Uani 1 1 d . . .
H52A H 0.0220 0.0629 -0.9078 0.036 Uiso 1 1 calc RU L 1
C53 C 0.04910(8) 0.0221(4) -0.83925(16) 0.0294(10) Uani 1 1 d . M .
H53A H 0.0483 -0.0666 -0.8443 0.035 Uiso 1 1 calc RU . .
O1 O 0.47734(5) -0.1360(2) -0.87360(11) 0.0253(6) Uani 1 1 d . . 1
O1W O 0.02687(5) 0.4993(2) -0.90888(11) 0.0260(6) Uani 1 1 d . M 1
H1WA H 0.0175 0.5642 -0.9323 0.039 Uiso 1 1 d RU M 1
H1WC H 0.0249 0.5174 -0.8694 0.039 Uiso 1 1 d RU M 1
O2 O 0.48729(5) 0.0565(3) -0.83765(11) 0.0342(7) Uani 1 1 d . . 1
O2W O 0.23691(6) -0.4277(3) -0.99004(12) 0.0298(7) Uani 1 1 d D N 1
H2WA H 0.2394(10) -0.391(4) -1.0244(11) 0.078(14) Uiso 1 1 d DU O 1
H2WB H 0.2296(10) -0.506(2) -0.998(2) 0.085(14) Uiso 1 1 d DU P 1
O3 O 0.36178(5) -0.0656(3) -0.75746(11) 0.0344(7) Uani 1 1 d . . 1
O4 O 0.25322(5) -0.3795(2) -0.86739(11) 0.0296(7) Uani 1 1 d . . 1
O5 O 0.24755(5) -0.2050(2) -0.91843(11) 0.0227(6) Uani 1 1 d . . 1
O6 O 0.1988(2) -0.6119(7) -0.9998(3) 0.052(3) Uani 0.71(2) 1 d PDU N 1
O6A O 0.2126(4) -0.6406(14) -0.9736(13) 0.056(6) Uani 0.29(2) 1 d PDU N 2
O7 O 0.19168(5) -0.5072(2) -0.91956(11) 0.0262(6) Uani 1 1 d . N .
O8 O 0.12345(6) -1.0056(3) -0.87291(12) 0.0401(8) Uani 1 1 d . N .
O9 O 0.02882(5) -1.3661(2) -1.00365(10) 0.0249(6) Uani 1 1 d . . 1
O10 O 0.01905(5) -1.1818(2) -1.04357(10) 0.0250(6) Uani 1 1 d . . 1
O11 O 0.12562(5) 0.0820(2) -0.59879(10) 0.0246(6) Uani 1 1 d . Q 1
O12 O 0.09574(5) -0.2109(2) -0.60764(11) 0.0305(7) Uani 1 1 d . Q 1
O13 O 0.14891(5) -0.0972(2) -0.73933(12) 0.0332(7) Uani 1 1 d . Q 1
O14 O 0.08152(5) -0.0064(2) -0.75878(10) 0.0267(7) Uani 1 1 d . Q 1
N1 N 0.18521(6) 0.2621(3) -0.48411(13) 0.0227(8) Uani 1 1 d . . 1
N2 N 0.03598(6) -0.3039(3) -0.49365(13) 0.0224(8) Uani 1 1 d . . 1
N3 N 0.19523(6) -0.2701(3) -0.85901(13) 0.0237(7) Uani 1 1 d U N 1
N4 N 0.03315(6) 0.2246(3) -0.87186(13) 0.0218(8) Uani 1 1 d . M 1

loop_
_atom_site_aniso_label
_atom_site_aniso_U_11
_atom_site_aniso_U_22
_atom_site_aniso_U_33
_atom_site_aniso_U_23
_atom_site_aniso_U_13
_atom_site_aniso_U_12
Ni1 0.0199(3) 0.0231(3) 0.0173(3) 0.0013(2) 0.0011(2) -0.0026(2)
Ni2 0.0190(3) 0.0246(3) 0.0209(3) -0.0023(2) 0.0037(2) -0.0047(2)
C1 0.024(2) 0.029(3) 0.018(2) 0.0072(19) 0.0009(18) 0.002(2)
C2 0.021(2) 0.021(2) 0.022(2) 0.0036(18) -0.0027(17) 0.0028(18)
C3 0.026(2) 0.027(2) 0.025(2) -0.0002(18) 0.0022(18) 0.0057(19)
C4 0.020(2) 0.030(2) 0.026(3) -0.0078(19) -0.0048(18) -0.0011(18)
C5 0.018(2) 0.026(2) 0.028(3) -0.0016(19) -0.0022(18) 0.0064(18)
C6 0.024(2) 0.023(2) 0.029(2) -0.0116(19) -0.0021(18) 0.0053(19)
C7 0.024(2) 0.018(2) 0.030(3) -0.0029(18) -0.0004(18) -0.0011(18)
C8 0.020(2) 0.044(3) 0.025(3) -0.012(2) 0.0024(19) 0.002(2)
C9 0.037(3) 0.045(3) 0.030(3) 0.003(2) -0.007(2) 0.006(2)
C10 0.028(2) 0.035(3) 0.032(3) 0.006(2) -0.003(2) -0.005(2)
C11 0.019(2) 0.032(3) 0.026(2) -0.006(2) 0.0025(18) -0.0007(19)
C12 0.031(2) 0.038(3) 0.034(3) 0.003(2) -0.010(2) -0.001(2)
C13 0.035(3) 0.034(3) 0.042(3) -0.005(2) -0.009(2) -0.007(2)
C14 0.018(2) 0.032(3) 0.021(2) -0.010(2) 0.0048(18) 0.001(2)
C15 0.054(3) 0.034(3) 0.047(3) -0.013(2) 0.031(3) -0.022(2)
C16 0.042(3) 0.038(3) 0.036(3) -0.017(2) 0.017(2) -0.021(2)
C17 0.064(3) 0.042(3) 0.044(3) -0.019(2) 0.037(2) -0.024(3)
C18 0.065(3) 0.034(3) 0.043(3) -0.013(2) 0.020(3) -0.020(3)
C19 0.031(2) 0.038(3) 0.030(3) -0.002(2) -0.003(2) -0.021(2)
C20 0.030(2) 0.043(3) 0.029(3) -0.005(2) 0.007(2) -0.009(2)
C21 0.032(2) 0.031(3) 0.034(3) -0.011(2) 0.005(2) -0.012(2)
C22 0.026(2) 0.031(3) 0.018(2) -0.0015(19) 0.0002(18) -0.012(2)
C23 0.036(2) 0.023(2) 0.029(3) 0.0083(19) 0.000(2) -0.013(2)
C24 0.027(2) 0.030(3) 0.023(2) 0.0094(19) -0.0050(18) -0.007(2)
C25 0.020(2) 0.023(2) 0.023(2) -0.0013(18) 0.0025(17) -0.0017(18)
C26 0.023(2) 0.021(2) 0.031(3) 0.0067(19) 0.0000(18) -0.0019(18)
C27 0.023(2) 0.029(3) 0.031(3) 0.009(2) -0.0059(18) -0.0075(19)
C28 0.025(2) 0.026(3) 0.016(2) -0.0015(18) 0.0060(18) -0.005(2)
C29 0.0209(19) 0.021(2) 0.016(2) 0.0032(17) 0.0029(16) -0.0001(18)
C30 0.021(2) 0.028(2) 0.022(2) 0.0043(18) 0.0021(17) 0.0044(18)
C31 0.021(2) 0.024(2) 0.019(2) 0.0033(18) 0.0021(17) 0.0000(18)
C32 0.023(2) 0.035(3) 0.024(2) 0.000(2) 0.0029(18) 0.008(2)
C33 0.025(2) 0.031(2) 0.023(2) -0.0007(19) 0.0065(18) 0.0067(19)
C34 0.021(2) 0.035(3) 0.023(2) 0.006(2) 0.0053(17) 0.009(2)
C35 0.021(2) 0.025(2) 0.022(2) 0.0012(18) 0.0014(17) 0.0045(18)
C36 0.027(2) 0.032(3) 0.022(2) 0.0030(19) 0.0061(18) 0.0018(19)
C37 0.029(2) 0.022(2) 0.027(3) -0.0029(19) 0.0099(19) 0.002(2)
C38 0.026(2) 0.044(3) 0.022(2) 0.007(2) -0.0002(19) 0.000(2)
C39 0.025(2) 0.044(3) 0.030(3) 0.004(2) -0.002(2) 0.001(2)
C40 0.034(2) 0.036(3) 0.028(3) 0.010(2) 0.0071(19) 0.006(2)
C41 0.033(2) 0.038(3) 0.034(3) 0.014(2) 0.011(2) 0.012(2)
C42 0.026(2) 0.029(2) 0.020(2) 0.0042(19) 0.0084(17) -0.003(2)
C43 0.031(2) 0.030(3) 0.022(2) -0.005(2) 0.0028(18) 0.000(2)
C44 0.025(2) 0.034(3) 0.034(3) 0.000(2) 0.0087(19) 0.000(2)
C45 0.035(2) 0.028(2) 0.028(2) -0.0023(19) 0.0102(17) -0.0040(19)
C46 0.036(2) 0.0284(16) 0.044(3) -0.008(2) 0.016(2) -0.007(2)
C47 0.044(3) 0.026(3) 0.043(3) -0.008(2) 0.018(2) -0.004(2)
C48 0.026(2) 0.026(2) 0.026(2) -0.0004(19) -0.0025(18) -0.0070(19)
C49 0.024(2) 0.029(3) 0.019(2) 0.0000(19) 0.0031(18) 0.001(2)
C50 0.031(2) 0.024(2) 0.025(2) -0.0007(19) -0.0072(19) -0.0081(19)
C51 0.036(2) 0.023(2) 0.027(3) 0.0031(19) -0.004(2) -0.002(2)
C52 0.033(2) 0.031(3) 0.025(3) -0.002(2) -0.0009(19) 0.002(2)
C53 0.036(2) 0.025(2) 0.025(3) -0.0045(19) -0.008(2) 0.001(2)
O1 0.0258(14) 0.0239(16) 0.0276(16) -0.0014(13) 0.0094(12) -0.0025(13)
O1W 0.0309(15) 0.0265(16) 0.0198(16) 0.0043(12) -0.0014(12) -0.0030(13)
O2 0.0356(16) 0.0327(17) 0.0350(19) -0.0062(14) 0.0078(14) -0.0101(15)
O2W 0.0294(16) 0.0319(18) 0.0294(18) -0.0026(14) 0.0100(13) -0.0070(15)
O3 0.0177(14) 0.052(2) 0.0333(18) -0.0201(15) -0.0002(13) -0.0037(14)
O4 0.0297(15) 0.0255(17) 0.0333(18) -0.0002(13) 0.0001(13) -0.0042(13)
O5 0.0180(14) 0.0281(16) 0.0221(16) 0.0012(12) 0.0020(12) -0.0044(12)
O6 0.081(6) 0.044(4) 0.037(4) -0.017(3) 0.031(4) -0.040(4)
O6A 0.075(9) 0.038(7) 0.061(10) -0.012(6) 0.032(8) -0.025(6)
O7 0.0305(15) 0.0243(16) 0.0249(16) -0.0074(13) 0.0084(12) -0.0070(13)
O8 0.0481(18) 0.0448(19) 0.0264(18) 0.0040(14) -0.0015(14) -0.0296(16)
O9 0.0234(14) 0.0266(17) 0.0242(16) 0.0041(12) 0.0000(12) -0.0068(13)
O10 0.0220(14) 0.0296(16) 0.0224(16) 0.0053(13) -0.0031(12) 0.0008(13)
O11 0.0197(14) 0.0349(17) 0.0190(15) -0.0044(13) 0.0005(12) 0.0060(13)
O12 0.0294(15) 0.0366(17) 0.0273(17) 0.0126(13) 0.0114(13) 0.0035(14)
O13 0.0353(16) 0.0375(18) 0.0300(18) -0.0061(14) 0.0199(14) -0.0022(14)
O14 0.0325(15) 0.0272(16) 0.0183(16) -0.0005(12) -0.0090(12) 0.0051(13)
N1 0.0168(17) 0.028(2) 0.023(2) 0.0051(15) 0.0022(14) 0.0061(15)
N2 0.0240(18) 0.025(2) 0.0177(19) 0.0005(15) -0.0002(14) 0.0017(15)
N3 0.0238(17) 0.0264(15) 0.0212(19) -0.0040(14) 0.0037(13) -0.0036(15)
N4 0.0236(18) 0.0203(19) 0.021(2) -0.0013(15) 0.0013(15) -0.0017(15)

loop_
_atom_type_symbol
_atom_type_description
_atom_type_scat_dispersion_real
_atom_type_scat_dispersion_imag
_atom_type_scat_source
C C 0.0033 0.0016 'International Tables Vol C Tables 4.2.6.8 and 6.1.1.4'
H H 0.0000 0.0000 'International Tables Vol C Tables 4.2.6.8 and 6.1.1.4'
N N 0.0061 0.0033 'International Tables Vol C Tables 4.2.6.8 and 6.1.1.4'
O O 0.0106 0.0060 'International Tables Vol C Tables 4.2.6.8 and 6.1.1.4'
Ni Ni 0.3393 1.1124 'International Tables Vol C Tables 4.2.6.8 and 6.1.1.4'

loop_
_geom_angle_atom_site_label_1
_geom_angle_atom_site_label_2
_geom_angle_atom_site_label_3
_geom_angle
_geom_angle_site_symmetry_1
_geom_angle_site_symmetry_3
O1W Ni1 N4 96.66(11) . .
O1W Ni1 O1 90.23(10) . 3_455
N4 Ni1 O1 93.41(11) . 3_455
O1W Ni1 O10 167.90(10) . 5_543
N4 Ni1 O10 94.39(11) . 5_543
O1 Ni1 O10 84.20(10) 3_455 5_543
O1W Ni1 N2 90.20(11) . 6
N4 Ni1 N2 92.53(12) . 6
O1 Ni1 N2 173.96(11) 3_455 6
O10 Ni1 N2 94.22(11) 5_543 6
O1W Ni1 O9 107.59(9) . 5_543
N4 Ni1 O9 155.61(11) . 5_543
O1 Ni1 O9 84.15(10) 3_455 5_543
O10 Ni1 O9 61.23(9) 5_543 5_543
N2 Ni1 O9 89.98(10) 6 5_543
O1W Ni1 C28 138.21(11) . 5_543
N4 Ni1 C28 124.73(13) . 5_543
O1 Ni1 C28 82.53(11) 3_455 5_543
O10 Ni1 C28 30.36(10) 5_543 5_543
N2 Ni1 C28 93.16(12) 6 5_543
O9 Ni1 C28 30.88(10) 5_543 5_543
O7 Ni2 N1 95.08(11) . 6
O7 Ni2 O2W 90.67(11) . .
N1 Ni2 O2W 92.72(12) 6 .
O7 Ni2 N3 89.65(11) . .
N1 Ni2 N3 90.67(12) 6 .
O2W Ni2 N3 176.56(11) . .
O7 Ni2 O5 165.00(10) . .
N1 Ni2 O5 99.91(11) 6 .
O2W Ni2 O5 88.06(10) . .
N3 Ni2 O5 90.75(11) . .
O7 Ni2 O4 103.20(10) . .
N1 Ni2 O4 161.68(11) 6 .
O2W Ni2 O4 88.42(11) . .
N3 Ni2 O4 88.17(11) . .
O5 Ni2 O4 61.83(10) . .
O7 Ni2 C14 133.85(12) . .
N1 Ni2 C14 131.03(13) 6 .
O2W Ni2 C14 89.22(12) . .
N3 Ni2 C14 88.09(12) . .
O5 Ni2 C14 31.22(11) . .
O4 Ni2 C14 30.66(11) . .
O1 C1 O2 125.5(3) . .
O1 C1 C2 115.4(3) . .
O2 C1 C2 119.1(4) . .
C7 C2 C3 119.0(3) . .
C7 C2 C1 122.4(3) . .
C3 C2 C1 118.6(4) . .
C4 C3 C2 121.1(4) . .
C4 C3 H3A 119.5 . .
C2 C3 H3A 119.5 . .
C3 C4 C5 119.4(4) . .
C3 C4 H4A 120.3 . .
C5 C4 H4A 120.3 . .
C4 C5 C6 120.6(4) . .
C4 C5 O3 123.3(3) . .
C6 C5 O3 116.0(3) . .
C7 C6 C5 119.4(4) . .
C7 C6 H6A 120.3 . .
C5 C6 H6A 120.3 . .
C2 C7 C6 120.5(3) . .
C2 C7 H7A 119.8 . .
C6 C7 H7A 119.8 . .
C9 C8 C13 122.0(4) . .
C9 C8 O3 119.0(4) . .
C13 C8 O3 118.9(4) . .
C8 C9 C10 119.0(4) . .
C8 C9 H9A 120.5 . .
C10 C9 H9A 120.5 . .
C11 C10 C9 121.0(4) . .
C11 C10 H10A 119.5 . .
C9 C10 H10A 119.5 . .
C10 C11 C12 119.2(4) . .
C10 C11 C14 120.3(4) . .
C12 C11 C14 120.5(4) . .
C13 C12 C11 120.4(4) . .
C13 C12 H12A 119.8 . .
C11 C12 H12A 119.8 . .
C8 C13 C12 118.4(4) . .
C8 C13 H13A 120.8 . .
C12 C13 H13A 120.8 . .
O4 C14 O5 120.8(3) . .
O4 C14 C11 119.9(4) . .
O5 C14 C11 119.3(4) . .
O4 C14 Ni2 61.39(19) . .
O5 C14 Ni2 59.53(17) . .
C11 C14 Ni2 175.0(3) . .
O7 C15 O6 124.4(4) . .
O7 C15 O6A 118.1(9) . .
O6 C15 O6A 40.7(10) . .
O7 C15 C16 117.0(4) . .
O6 C15 C16 117.8(4) . .
O6A C15 C16 114.3(8) . .
C21 C16 C17 118.6(4) . .
C21 C16 C15 120.9(4) . .
C17 C16 C15 120.6(4) . .
C18 C17 C16 120.8(4) . .
C18 C17 H17A 119.6 . .
C16 C17 H17A 119.6 . .
C17 C18 C19 119.8(4) . .
C17 C18 H18A 120.1 . .
C19 C18 H18A 120.1 . .
C18 C19 C20 121.8(4) . .
C18 C19 O8 120.0(4) . .
C20 C19 O8 118.1(4) . .
C19 C20 C21 118.0(4) . .
C19 C20 H20A 121.0 . .
C21 C20 H20A 121.0 . .
C16 C21 C20 121.0(4) . .
C16 C21 H21A 119.5 . .
C20 C21 H21A 119.5 . .
C23 C22 O8 122.7(3) . .
C23 C22 C27 120.9(3) . .
O8 C22 C27 116.3(3) . .
C22 C23 C24 119.6(4) . .
C22 C23 H23A 120.2 . .
C24 C23 H23A 120.2 . .
C23 C24 C25 120.3(4) . .
C23 C24 H24A 119.8 . .
C25 C24 H24A 119.8 . .
C26 C25 C24 119.0(3) . .
C26 C25 C28 123.1(3) . .
C24 C25 C28 117.8(3) . .
C27 C26 C25 120.8(3) . .
C27 C26 H26A 119.6 . .
C25 C26 H26A 119.6 . .
C26 C27 C22 119.2(4) . .
C26 C27 H27A 120.4 . .
C22 C27 H27A 120.4 . .
O10 C28 O9 120.6(3) . .
O10 C28 C25 119.1(3) . .
O9 C28 C25 120.4(3) . .
O10 C28 Ni1 56.58(18) . 5_543
O9 C28 Ni1 64.02(19) . 5_543
C25 C28 Ni1 175.5(3) . 5_543
C30 C29 C42 106.3(3) . .
C30 C29 C36 112.9(3) . .
C42 C29 C36 110.7(3) . .
C30 C29 C48 110.1(3) . .
C42 C29 C48 111.2(3) . .
C36 C29 C48 105.8(3) . .
O11 C30 C29 110.6(3) . .
O11 C30 H30A 109.5 . .
C29 C30 H30A 109.5 . .
O11 C30 H30B 109.5 . .
C29 C30 H30B 109.5 . .
H30A C30 H30B 108.1 . .
O11 C31 C32 117.3(3) . .
O11 C31 C35 124.6(3) . .
C32 C31 C35 118.1(3) . .
C33 C32 C31 119.6(3) . .
C33 C32 H32A 120.2 . .
C31 C32 H32A 120.2 . .
N1 C33 C32 123.3(4) . .
N1 C33 H33A 118.3 . .
C32 C33 H33A 118.3 . .
N1 C34 C35 124.9(3) . .
N1 C34 H34A 117.6 . .
C35 C34 H34A 117.6 . .
C34 C35 C31 118.2(4) . .
C34 C35 H35A 120.9 . .
C31 C35 H35A 120.9 . .
O12 C36 C29 110.0(3) . .
O12 C36 H36A 109.7 . .
C29 C36 H36A 109.7 . .
O12 C36 H36B 109.7 . .
C29 C36 H36B 109.7 . .
H36A C36 H36B 108.2 . .
O12 C37 C38 124.7(4) . .
O12 C37 C41 117.2(3) . .
C38 C37 C41 118.1(4) . .
C37 C38 C39 118.5(4) . .
C37 C38 H38A 120.8 . .
C39 C38 H38A 120.8 . .
N2 C39 C38 124.3(4) . .
N2 C39 H39A 117.8 . .
C38 C39 H39A 117.8 . .
N2 C40 C41 124.4(4) . .
N2 C40 H40A 117.8 . .
C41 C40 H40A 117.8 . .
C40 C41 C37 118.3(4) . .
C40 C41 H41A 120.9 . .
C37 C41 H41A 120.9 . .
O13 C42 C29 105.3(3) . .
O13 C42 H42A 110.7 . .
C29 C42 H42A 110.7 . .
O13 C42 H42B 110.7 . .
C29 C42 H42B 110.7 . .
H42A C42 H42B 108.8 . .
O13 C43 C44 124.4(4) . .
O13 C43 C47 117.0(4) . .
C44 C43 C47 118.6(4) . .
C45 C44 C43 117.9(4) . .
C45 C44 H44A 121.1 . .
C43 C44 H44A 121.1 . .
N3 C45 C44 124.8(4) . .
N3 C45 H45A 117.6 . .
C44 C45 H45A 117.6 . .
N3 C46 C47 124.7(4) . .
N3 C46 H46A 117.7 . .
C47 C46 H46A 117.7 . .
C46 C47 C43 118.4(4) . .
C46 C47 H47A 120.8 . .
C43 C47 H47A 120.8 . .
O14 C48 C29 106.6(3) . .
O14 C48 H48A 110.4 . .
C29 C48 H48A 110.4 . .
O14 C48 H48B 110.4 . .
C29 C48 H48B 110.4 . .
H48A C48 H48B 108.6 . .
O14 C49 C50 126.2(3) . .
O14 C49 C53 116.3(3) . .
C50 C49 C53 117.6(4) . .
C51 C50 C49 119.1(4) . .
C51 C50 H50A 120.5 . .
C49 C50 H50A 120.5 . .
N4 C51 C50 123.6(4) . .
N4 C51 H51A 118.2 . .
C50 C51 H51A 118.2 . .
N4 C52 C53 123.9(4) . .
N4 C52 H52A 118.0 . .
C53 C52 H52A 118.0 . .
C52 C53 C49 118.9(4) . .
C52 C53 H53A 120.6 . .
C49 C53 H53A 120.6 . .
C1 O1 Ni1 131.9(2) . 3_545
Ni1 O1W H1WA 109.4 . .
Ni1 O1W H1WC 109.2 . .
H1WA O1W H1WC 109.5 . .
Ni2 O2W H2WA 125(3) . .
Ni2 O2W H2WB 109(3) . .
H2WA O2W H2WB 107(4) . .
C5 O3 C8 117.8(3) . .
C14 O4 Ni2 87.9(2) . .
C14 O5 Ni2 89.3(2) . .
C15 O7 Ni2 130.9(3) . .
C22 O8 C19 116.5(3) . .
C28 O9 Ni1 85.1(2) . 5_543
C28 O10 Ni1 93.1(2) . 5_543
C31 O11 C30 114.8(3) . .
C37 O12 C36 113.8(3) . .
C43 O13 C42 119.1(3) . .
C49 O14 C48 117.3(3) . .
C34 N1 C33 115.9(3) . .
C34 N1 Ni2 120.3(2) . 6_556
C33 N1 Ni2 123.8(3) . 6_556
C39 N2 C40 116.2(3) . .
C39 N2 Ni1 121.7(3) . 6_556
C40 N2 Ni1 121.9(3) . 6_556
C46 N3 C45 115.5(3) . .
C46 N3 Ni2 121.5(3) . .
C45 N3 Ni2 122.9(3) . .
C51 N4 C52 117.0(3) . .
C51 N4 Ni1 122.9(3) . .
C52 N4 Ni1 120.0(3) . .

loop_
_geom_bond_atom_site_label_1
_geom_bond_atom_site_label_2
_geom_bond_distance
_geom_bond_site_symmetry_2
Ni1 O1W 2.038(2) .
Ni1 N4 2.046(3) .
Ni1 O1 2.046(3) 3_455
Ni1 O10 2.072(2) 5_543
Ni1 N2 2.104(3) 6
Ni1 O9 2.237(2) 5_543
Ni1 C28 2.479(4) 5_543
Ni2 O7 2.028(3) .
Ni2 N1 2.058(3) 6
Ni2 O2W 2.069(3) .
Ni2 N3 2.070(3) .
Ni2 O5 2.129(2) .
Ni2 O4 2.170(3) .
Ni2 C14 2.471(4) .
C1 O1 1.262(4) .
C1 O2 1.262(4) .
C1 C2 1.511(5) .
C2 C7 1.381(5) .
C2 C3 1.395(5) .
C3 C4 1.374(5) .
C3 H3A 0.9500 .
C4 C5 1.381(5) .
C4 H4A 0.9500 .
C5 C6 1.391(5) .
C5 O3 1.394(4) .
C6 C7 1.387(5) .
C6 H6A 0.9500 .
C7 H7A 0.9500 .
C8 C9 1.368(6) .
C8 C13 1.381(5) .
C8 O3 1.413(4) .
C9 C10 1.383(5) .
C9 H9A 0.9500 .
C10 C11 1.374(5) .
C10 H10A 0.9500 .
C11 C12 1.396(5) .
C11 C14 1.499(5) .
C12 C13 1.387(5) .
C12 H12A 0.9500 .
C13 H13A 0.9500 .
C14 O4 1.261(4) .
C14 O5 1.281(4) .
C15 O7 1.247(5) .
C15 O6 1.285(6) .
C15 O6A 1.303(9) .
C15 C16 1.487(6) .
C16 C21 1.378(5) .
C16 C17 1.400(6) .
C17 C18 1.365(6) .
C17 H17A 0.9500 .
C18 C19 1.369(6) .
C18 H18A 0.9500 .
C19 C20 1.375(6) .
C19 O8 1.406(5) .
C20 C21 1.405(5) .
C20 H20A 0.9500 .
C21 H21A 0.9500 .
C22 C23 1.366(5) .
C22 O8 1.380(4) .
C22 C27 1.384(5) .
C23 C24 1.375(5) .
C23 H23A 0.9500 .
C24 C25 1.394(5) .
C24 H24A 0.9500 .
C25 C26 1.379(5) .
C25 C28 1.497(5) .
C26 C27 1.374(5) .
C26 H26A 0.9500 .
C27 H27A 0.9500 .
C28 O10 1.255(4) .
C28 O9 1.277(4) .
C28 Ni1 2.479(4) 5_543
C29 C30 1.521(5) .
C29 C42 1.522(5) .
C29 C36 1.526(5) .
C29 C48 1.531(5) .
C30 O11 1.442(4) .
C30 H30A 0.9900 .
C30 H30B 0.9900 .
C31 O11 1.359(4) .
C31 C32 1.379(5) .
C31 C35 1.388(5) .
C32 C33 1.367(5) .
C32 H32A 0.9500 .
C33 N1 1.345(4) .
C33 H33A 0.9500 .
C34 N1 1.337(5) .
C34 C35 1.363(5) .
C34 H34A 0.9500 .
C35 H35A 0.9500 .
C36 O12 1.437(4) .
C36 H36A 0.9900 .
C36 H36B 0.9900 .
C37 O12 1.363(4) .
C37 C38 1.376(5) .
C37 C41 1.396(5) .
C38 C39 1.383(5) .
C38 H38A 0.9500 .
C39 N2 1.323(5) .
C39 H39A 0.9500 .
C40 N2 1.334(4) .
C40 C41 1.368(5) .
C40 H40A 0.9500 .
C41 H41A 0.9500 .
C42 O13 1.452(4) .
C42 H42A 0.9900 .
C42 H42B 0.9900 .
C43 O13 1.339(4) .
C43 C44 1.386(5) .
C43 C47 1.391(5) .
C44 C45 1.368(5) .
C44 H44A 0.9500 .
C45 N3 1.348(5) .
C45 H45A 0.9500 .
C46 N3 1.333(5) .
C46 C47 1.365(5) .
C46 H46A 0.9500 .
C47 H47A 0.9500 .
C48 O14 1.433(4) .
C48 H48A 0.9900 .
C48 H48B 0.9900 .
C49 O14 1.348(4) .
C49 C50 1.383(5) .
C49 C53 1.390(5) .
C50 C51 1.372(5) .
C50 H50A 0.9500 .
C51 N4 1.327(4) .
C51 H51A 0.9500 .
C52 N4 1.327(5) .
C52 C53 1.367(5) .
C52 H52A 0.9500 .
C53 H53A 0.9500 .
O1 Ni1 2.046(3) 3_545
O1W H1WA 0.9601 .
O1W H1WC 0.9600 .
O2W H2WA 0.913(10) .
O2W H2WB 0.910(10) .
O9 Ni1 2.237(2) 5_543
O10 Ni1 2.072(2) 5_543
N1 Ni2 2.058(3) 6_556
N2 Ni1 2.104(3) 6_556

loop_
_geom_torsion_atom_site_label_1
_geom_torsion_atom_site_label_2
_geom_torsion_atom_site_label_3
_geom_torsion_atom_site_label_4
_geom_torsion
_geom_torsion_site_symmetry_1
_geom_torsion_site_symmetry_4
O1 C1 C2 C7 152.8(4) . .
O2 C1 C2 C7 -26.8(5) . .
O1 C1 C2 C3 -26.2(5) . .
O2 C1 C2 C3 154.2(3) . .
C7 C2 C3 C4 -1.0(6) . .
C1 C2 C3 C4 178.1(3) . .
C2 C3 C4 C5 -2.1(6) . .
C3 C4 C5 C6 2.8(6) . .
C3 C4 C5 O3 -173.8(3) . .
C4 C5 C6 C7 -0.4(6) . .
O3 C5 C6 C7 176.3(3) . .
C3 C2 C7 C6 3.3(6) . .
C1 C2 C7 C6 -175.7(3) . .
C5 C6 C7 C2 -2.6(6) . .
C13 C8 C9 C10 -0.3(6) . .
O3 C8 C9 C10 176.6(3) . .
C8 C9 C10 C11 0.6(6) . .
C9 C10 C11 C12 -1.3(6) . .
C9 C10 C11 C14 -179.2(4) . .
C10 C11 C12 C13 1.7(6) . .
C14 C11 C12 C13 179.6(4) . .
C9 C8 C13 C12 0.8(6) . .
O3 C8 C13 C12 -176.2(3) . .
C11 C12 C13 C8 -1.4(6) . .
C10 C11 C14 O4 -1.6(6) . .
C12 C11 C14 O4 -179.4(4) . .
C10 C11 C14 O5 177.1(4) . .
C12 C11 C14 O5 -0.7(5) . .
C10 C11 C14 Ni2 102(4) . .
C12 C11 C14 Ni2 -75(4) . .
O7 Ni2 C14 O4 2.0(3) . .
N1 Ni2 C14 O4 178.86(19) 6 .
O2W Ni2 C14 O4 -88.2(2) . .
N3 Ni2 C14 O4 89.6(2) . .
O5 Ni2 C14 O4 -175.8(3) . .
O7 Ni2 C14 O5 177.72(18) . .
N1 Ni2 C14 O5 -5.4(3) 6 .
O2W Ni2 C14 O5 87.5(2) . .
N3 Ni2 C14 O5 -94.6(2) . .
O4 Ni2 C14 O5 175.8(3) . .
O7 Ni2 C14 C11 -105(4) . .
N1 Ni2 C14 C11 72(4) 6 .
O2W Ni2 C14 C11 165(4) . .
N3 Ni2 C14 C11 -17(4) . .
O5 Ni2 C14 C11 78(4) . .
O4 Ni2 C14 C11 -107(4) . .
O7 C15 C16 C21 14.3(7) . .
O6 C15 C16 C21 -156.1(8) . .
O6A C15 C16 C21 158.5(17) . .
O7 C15 C16 C17 -165.5(4) . .
O6 C15 C16 C17 24.1(10) . .
O6A C15 C16 C17 -21.3(17) . .
C21 C16 C17 C18 -2.1(7) . .
C15 C16 C17 C18 177.7(4) . .
C16 C17 C18 C19 2.0(7) . .
C17 C18 C19 C20 -0.3(7) . .
C17 C18 C19 O8 -176.4(4) . .
C18 C19 C20 C21 -1.2(6) . .
O8 C19 C20 C21 175.0(3) . .
C17 C16 C21 C20 0.5(7) . .
C15 C16 C21 C20 -179.3(4) . .
C19 C20 C21 C16 1.1(6) . .
O8 C22 C23 C24 -172.3(3) . .
C27 C22 C23 C24 3.8(6) . .
C22 C23 C24 C25 -1.2(6) . .
C23 C24 C25 C26 -1.8(6) . .
C23 C24 C25 C28 174.7(3) . .
C24 C25 C26 C27 2.4(6) . .
C28 C25 C26 C27 -173.9(3) . .
C25 C26 C27 C22 0.0(6) . .
C23 C22 C27 C26 -3.2(6) . .
O8 C22 C27 C26 173.1(3) . .
C26 C25 C28 O10 166.7(4) . .
C24 C25 C28 O10 -9.7(5) . .
C26 C25 C28 O9 -12.3(6) . .
C24 C25 C28 O9 171.3(3) . .
C26 C25 C28 Ni1 -178(100) . 5_543
C24 C25 C28 Ni1 6(4) . 5_543
C42 C29 C30 O11 175.8(3) . .
C36 C29 C30 O11 -62.6(4) . .
C48 C29 C30 O11 55.4(4) . .
O11 C31 C32 C33 -178.7(3) . .
C35 C31 C32 C33 1.0(6) . .
C31 C32 C33 N1 -0.4(6) . .
N1 C34 C35 C31 0.8(6) . .
O11 C31 C35 C34 178.5(3) . .
C32 C31 C35 C34 -1.2(6) . .
C30 C29 C36 O12 -50.5(4) . .
C42 C29 C36 O12 68.5(4) . .
C48 C29 C36 O12 -170.9(3) . .
O12 C37 C38 C39 -175.4(4) . .
C41 C37 C38 C39 3.4(6) . .
C37 C38 C39 N2 -0.9(7) . .
N2 C40 C41 C37 0.0(7) . .
O12 C37 C41 C40 175.9(4) . .
C38 C37 C41 C40 -3.0(6) . .
C30 C29 C42 O13 -62.6(4) . .
C36 C29 C42 O13 174.4(3) . .
C48 C29 C42 O13 57.1(4) . .
O13 C43 C44 C45 177.4(4) . .
C47 C43 C44 C45 -3.3(6) . .
C43 C44 C45 N3 0.2(6) . .
N3 C46 C47 C43 -1.0(7) . .
O13 C43 C47 C46 -176.9(4) . .
C44 C43 C47 C46 3.7(6) . .
C30 C29 C48 O14 173.0(3) . .
C42 C29 C48 O14 55.5(4) . .
C36 C29 C48 O14 -64.7(4) . .
O14 C49 C50 C51 179.8(4) . .
C53 C49 C50 C51 0.3(6) . .
C49 C50 C51 N4 -0.9(6) . .
N4 C52 C53 C49 -0.7(6) . .
O14 C49 C53 C52 -179.1(3) . .
C50 C49 C53 C52 0.5(6) . .
O2 C1 O1 Ni1 -18.9(6) . 3_545
C2 C1 O1 Ni1 161.6(2) . 3_545
C4 C5 O3 C8 -16.3(5) . .
C6 C5 O3 C8 167.0(3) . .
C9 C8 O3 C5 109.0(4) . .
C13 C8 O3 C5 -73.9(5) . .
O5 C14 O4 Ni2 -4.3(4) . .
C11 C14 O4 Ni2 174.5(3) . .
O7 Ni2 O4 C14 -178.6(2) . .
N1 Ni2 O4 C14 -2.7(5) 6 .
O2W Ni2 O4 C14 91.1(2) . .
N3 Ni2 O4 C14 -89.3(2) . .
O5 Ni2 O4 C14 2.5(2) . .
O4 C14 O5 Ni2 4.3(4) . .
C11 C14 O5 Ni2 -174.4(3) . .
O7 Ni2 O5 C14 -6.4(5) . .
N1 Ni2 O5 C14 175.9(2) 6 .
O2W Ni2 O5 C14 -91.7(2) . .
N3 Ni2 O5 C14 85.1(2) . .
O4 Ni2 O5 C14 -2.4(2) . .
O6 C15 O7 Ni2 -13.4(10) . .
O6A C15 O7 Ni2 34.1(17) . .
C16 C15 O7 Ni2 176.8(3) . .
N1 Ni2 O7 C15 83.6(4) 6 .
O2W Ni2 O7 C15 -9.2(4) . .
N3 Ni2 O7 C15 174.2(4) . .
O5 Ni2 O7 C15 -94.2(5) . .
O4 Ni2 O7 C15 -97.7(4) . .
C14 Ni2 O7 C15 -98.8(4) . .
C23 C22 O8 C19 -27.5(5) . .
C27 C22 O8 C19 156.3(4) . .
C18 C19 O8 C22 -64.2(5) . .
C20 C19 O8 C22 119.5(4) . .
O10 C28 O9 Ni1 2.3(3) . 5_543
C25 C28 O9 Ni1 -178.8(3) . 5_543
O9 C28 O10 Ni1 -2.5(4) . 5_543
C25 C28 O10 Ni1 178.6(3) . 5_543
C32 C31 O11 C30 -179.6(3) . .
C35 C31 O11 C30 0.7(5) . .
C29 C30 O11 C31 -174.1(3) . .
C38 C37 O12 C36 9.8(5) . .
C41 C37 O12 C36 -168.9(3) . .
C29 C36 O12 C37 165.7(3) . .
C44 C43 O13 C42 -8.8(5) . .
C47 C43 O13 C42 171.9(3) . .
C29 C42 O13 C43 -175.9(3) . .
C50 C49 O14 C48 -3.8(6) . .
C53 C49 O14 C48 175.7(3) . .
C29 C48 O14 C49 173.2(3) . .
C35 C34 N1 C33 -0.2(6) . .
C35 C34 N1 Ni2 177.9(3) . 6_556
C32 C33 N1 C34 -0.1(6) . .
C32 C33 N1 Ni2 -178.0(3) . 6_556
C38 C39 N2 C40 -1.9(6) . .
C38 C39 N2 Ni1 173.0(3) . 6_556
C41 C40 N2 C39 2.4(6) . .
C41 C40 N2 Ni1 -172.6(3) . 6_556
C47 C46 N3 C45 -2.0(6) . .
C47 C46 N3 Ni2 173.7(3) . .
C44 C45 N3 C46 2.5(6) . .
C44 C45 N3 Ni2 -173.2(3) . .
O7 Ni2 N3 C46 -166.7(3) . .
N1 Ni2 N3 C46 -71.7(3) 6 .
O2W Ni2 N3 C46 98(2) . .
O5 Ni2 N3 C46 28.3(3) . .
O4 Ni2 N3 C46 90.1(3) . .
C14 Ni2 N3 C46 59.4(3) . .
O7 Ni2 N3 C45 8.7(3) . .
N1 Ni2 N3 C45 103.8(3) 6 .
O2W Ni2 N3 C45 -87(2) . .
O5 Ni2 N3 C45 -156.3(3) . .
O4 Ni2 N3 C45 -94.5(3) . .
C14 Ni2 N3 C45 -125.2(3) . .
C50 C51 N4 C52 0.7(6) . .
C50 C51 N4 Ni1 179.1(3) . .
C53 C52 N4 C51 0.2(6) . .
C53 C52 N4 Ni1 -178.3(3) . .
O1W Ni1 N4 C51 16.3(3) . .
O1 Ni1 N4 C51 -74.3(3) 3_455 .
O10 Ni1 N4 C51 -158.8(3) 5_543 .
N2 Ni1 N4 C51 106.8(3) 6 .
O9 Ni1 N4 C51 -157.7(3) 5_543 .
C28 Ni1 N4 C51 -157.6(3) 5_543 .
O1W Ni1 N4 C52 -165.4(3) . .
O1 Ni1 N4 C52 104.0(3) 3_455 .
O10 Ni1 N4 C52 19.6(3) 5_543 .
N2 Ni1 N4 C52 -74.9(3) 6 .
O9 Ni1 N4 C52 20.7(5) 5_543 .
C28 Ni1 N4 C52 20.8(4) 5_543 .

loop_
_platon_squeeze_void_nr
_platon_squeeze_void_average_x
_platon_squeeze_void_average_y
_platon_squeeze_void_average_z
_platon_squeeze_void_volume
_platon_squeeze_void_count_electrons
_platon_squeeze_void_content
1 0.000 -0.063 0.250 195 63 ' '
2 0.000 0.062 0.750 195 63 ' '
3 0.250 -0.005 0.262 884 272 ' '
4 0.392 0.011 0.397 31 4 ' '
5 0.392 -0.012 0.897 31 4 ' '
6 0.608 0.012 0.103 31 4 ' '
7 0.608 -0.012 0.603 31 4 ' '
8 0.750 0.281 0.424 884 272 ' '
9 0.500 0.437 0.250 195 63 ' '
10 0.500 0.562 0.750 195 63 ' '
11 0.108 0.512 0.103 31 4 ' '
12 0.108 0.488 0.603 31 4 ' '
13 0.892 0.488 0.897 31 4 ' '
14 0.892 0.511 0.397 31 4 ' '
